data_7008071
loop_
_publ_author_name
'Baber, R. Angharad'
'Orpen, A. Guy'
'Pringle, Paul G.'
'Wilkinson, Matthew J.'
'Wingad, Richard L.'

_publ_section_title
;
 Special effects of ortho-isopropylphenyl groups. Diastereoisomerism in
 platinum(II) and palladium(II) complexes of helically chiral PAr3
 ligands.
;
_journal_issue 4
_journal_name_full 'Dalton transactions (Cambridge, England : 2003)'
_journal_page_first 659
_journal_page_last 667
_journal_paper_doi 10.1039/b416525j
_journal_year 2005
_chemical_formula_sum 'C56 H70 Cl6 P2 Pt'
_chemical_formula_weight 1212.85
_chemical_name_systematic
;
?
;
_space_group_IT_number 2
_symmetry_cell_setting triclinic
_symmetry_space_group_name_Hall '-P 1'
_symmetry_space_group_name_H-M 'P -1'
_atom_sites_solution_hydrogens geom
_atom_sites_solution_primary direct
_atom_sites_solution_secondary difmap
_audit_creation_method SHELXL-97
_cell_angle_alpha 97.94(3)
_cell_angle_beta 95.31(3)
_cell_angle_gamma 113.82(3)
_cell_formula_units_Z 1
_cell_length_a 9.6403(19)
_cell_length_b 11.055(2)
_cell_length_c 14.148(3)
_cell_measurement_temperature 173(2)
_cell_volume 1347.7(6)
_computing_cell_refinement 'SAINT (Bruker-AXS, 2001)'
_computing_data_collection 'SMART (Bruker-AXS, 2001)'
_computing_data_reduction 'SHELXTL (Bruker-AXS, 2001)'
_computing_molecular_graphics 'SHELXTL (Bruker-AXS, 2001)'
_computing_publication_material 'SHELXTL (Bruker-AXS, 2001)'
_computing_structure_refinement 'SHELXTL (Bruker-AXS, 2001)'
_computing_structure_solution 'SHELXTL (Bruker-AXS, 2001)'
_diffrn_ambient_temperature 173(2)
_diffrn_measured_fraction_theta_full 0.997
_diffrn_measured_fraction_theta_max 0.997
_diffrn_measurement_device_type 'CCD area detector'
_diffrn_measurement_method 'omega scans'
_diffrn_radiation_monochromator graphite
_diffrn_radiation_source 'fine-focus sealed tube'
_diffrn_radiation_type MoK\a
_diffrn_radiation_wavelength 0.71073
_diffrn_reflns_av_R_equivalents 0.0387
_diffrn_reflns_av_sigmaI/netI 0.0536
_diffrn_reflns_limit_h_max 12
_diffrn_reflns_limit_h_min -12
_diffrn_reflns_limit_k_max 14
_diffrn_reflns_limit_k_min -14
_diffrn_reflns_limit_l_max 18
_diffrn_reflns_limit_l_min -18
_diffrn_reflns_number 15773
_diffrn_reflns_theta_full 27.48
_diffrn_reflns_theta_max 27.48
_diffrn_reflns_theta_min 1.47
_exptl_absorpt_coefficient_mu 2.996
_exptl_absorpt_correction_T_max 0.831
_exptl_absorpt_correction_T_min 0.617
_exptl_absorpt_correction_type multi-scan
_exptl_absorpt_process_details 'SADABS (Sheldrick 1996)'
_exptl_crystal_colour Yellow
_exptl_crystal_density_diffrn 1.494
_exptl_crystal_density_method 'not measured'
_exptl_crystal_description plate
_exptl_crystal_F_000 616
_exptl_crystal_size_max 0.25
_exptl_crystal_size_mid 0.25
_exptl_crystal_size_min 0.05
_refine_diff_density_max 2.260
_refine_diff_density_min -1.967
_refine_diff_density_rms 0.130
_refine_ls_extinction_method none
_refine_ls_goodness_of_fit_ref 1.018
_refine_ls_hydrogen_treatment mixed
_refine_ls_matrix_type full
_refine_ls_number_parameters 301
_refine_ls_number_reflns 6182
_refine_ls_number_restraints 0
_refine_ls_restrained_S_all 1.018
_refine_ls_R_factor_all 0.0343
_refine_ls_R_factor_gt 0.0338
_refine_ls_shift/su_max 0.002
_refine_ls_shift/su_mean 0.000
_refine_ls_structure_factor_coef Fsqd
_refine_ls_weighting_details 'calc w=1/[\s^2^(Fo^2^)+(0.0435P)^2^+0.0000P] where P=(Fo^2^+2Fc^2^)/3'
_refine_ls_weighting_scheme calc
_refine_ls_wR_factor_gt 0.0772
_refine_ls_wR_factor_ref 0.0774
_reflns_number_gt 6090
_reflns_number_total 6182
_reflns_threshold_expression >2sigma(I)
_cod_data_source_file b416525j.txt
_cod_data_source_block 2c.2CH2Cl2(vpp2ago)
_cod_original_cell_volume 1347.7(5)
_cod_original_sg_symbol_H-M P-1
_cod_database_code 7008071

loop_
_symmetry_equiv_pos_as_xyz
'x, y, z'
'-x, -y, -z'

loop_
_atom_site_label
_atom_site_type_symbol
_atom_site_fract_x
_atom_site_fract_y
_atom_site_fract_z
_atom_site_U_iso_or_equiv
_atom_site_adp_type
_atom_site_occupancy
_atom_site_symmetry_multiplicity
_atom_site_calc_flag
_atom_site_refinement_flags
_atom_site_disorder_assembly
_atom_site_disorder_group
Pt1 Pt 0.0000 0.0000 0.0000 0.01038(6) Uani 1 2 d S . .
Cl1 Cl 0.13400(9) -0.10190(8) 0.07475(6) 0.01687(17) Uani 1 1 d . . .
P1 P 0.00042(9) 0.12629(8) 0.14750(6) 0.01131(17) Uani 1 1 d . . .
C1 C 0.1057(4) 0.3056(3) 0.1401(2) 0.0132(6) Uani 1 1 d . . .
C2 C 0.0152(4) 0.3753(3) 0.1270(2) 0.0165(7) Uani 1 1 d . . .
H2 H -0.0917 0.3315 0.1289 0.020 Uiso 1 1 calc R . .
C3 C 0.0759(4) 0.5063(4) 0.1115(3) 0.0213(8) Uani 1 1 d . . .
H3 H 0.0116 0.5516 0.1028 0.026 Uiso 1 1 calc R . .
C4 C 0.2317(5) 0.5706(4) 0.1087(3) 0.0232(8) Uani 1 1 d . . .
H4 H 0.2756 0.6608 0.0989 0.028 Uiso 1 1 calc R . .
C5 C 0.3227(4) 0.5025(4) 0.1204(3) 0.0208(8) Uani 1 1 d . . .
H5 H 0.4295 0.5478 0.1189 0.025 Uiso 1 1 calc R . .
C6 C 0.2636(4) 0.3688(3) 0.1344(2) 0.0162(7) Uani 1 1 d . . .
C7 C 0.3743(4) 0.3025(3) 0.1370(3) 0.0175(7) Uani 1 1 d . . .
H7 H 0.3189 0.2096 0.1499 0.021 Uiso 1 1 calc R . .
C8 C 0.5164(4) 0.3802(4) 0.2158(3) 0.0259(8) Uani 1 1 d . . .
H8A H 0.5701 0.4725 0.2053 0.039 Uiso 1 1 calc R . .
H8B H 0.5856 0.3353 0.2128 0.039 Uiso 1 1 calc R . .
H8C H 0.4843 0.3824 0.2795 0.039 Uiso 1 1 calc R . .
C9 C 0.4272(5) 0.2911(4) 0.0392(3) 0.0275(9) Uani 1 1 d . . .
H9A H 0.3373 0.2465 -0.0121 0.041 Uiso 1 1 calc R . .
H9B H 0.4878 0.2381 0.0385 0.041 Uiso 1 1 calc R . .
H9C H 0.4905 0.3814 0.0283 0.041 Uiso 1 1 calc R . .
C10 C 0.0814(4) 0.0909(3) 0.2576(2) 0.0129(6) Uani 1 1 d . . .
C11 C 0.2108(4) 0.1934(3) 0.3178(2) 0.0162(7) Uani 1 1 d . . .
H11 H 0.2558 0.2792 0.3001 0.019 Uiso 1 1 calc R . .
C12 C 0.2744(4) 0.1730(4) 0.4022(3) 0.0210(8) Uani 1 1 d . . .
H12 H 0.3633 0.2434 0.4415 0.025 Uiso 1 1 calc R . .
C13 C 0.2078(5) 0.0492(4) 0.4291(3) 0.0252(8) Uani 1 1 d . . .
H13 H 0.2502 0.0340 0.4872 0.030 Uiso 1 1 calc R . .
C14 C 0.0789(4) -0.0520(4) 0.3709(3) 0.0222(8) Uani 1 1 d . . .
H14 H 0.0339 -0.1365 0.3904 0.027 Uiso 1 1 calc R . .
C15 C 0.0127(4) -0.0356(3) 0.2856(2) 0.0150(7) Uani 1 1 d . . .
C16 C -0.1314(4) -0.1527(3) 0.2281(3) 0.0182(7) Uani 1 1 d . . .
H16 H -0.1516 -0.1317 0.1631 0.022 Uiso 1 1 calc R . .
C17 C -0.1118(5) -0.2842(4) 0.2130(3) 0.0271(9) Uani 1 1 d . . .
H17A H -0.0121 -0.2677 0.1931 0.041 Uiso 1 1 calc R . .
H17B H -0.1942 -0.3511 0.1627 0.041 Uiso 1 1 calc R . .
H17C H -0.1166 -0.3181 0.2737 0.041 Uiso 1 1 calc R . .
C18 C -0.2716(4) -0.1711(4) 0.2784(3) 0.0211(8) Uani 1 1 d . . .
H18A H -0.2557 -0.1949 0.3415 0.032 Uiso 1 1 calc R . .
H18B H -0.3640 -0.2433 0.2382 0.032 Uiso 1 1 calc R . .
H18C H -0.2843 -0.0869 0.2876 0.032 Uiso 1 1 calc R . .
C19 C -0.1877(4) 0.1109(3) 0.1773(2) 0.0142(7) Uani 1 1 d . . .
C20 C -0.3173(4) 0.0195(3) 0.1116(3) 0.0163(7) Uani 1 1 d . . .
H20 H -0.3044 -0.0223 0.0517 0.020 Uiso 1 1 calc R . .
C21 C -0.4649(4) -0.0113(4) 0.1322(3) 0.0185(7) Uani 1 1 d . . .
H21 H -0.5519 -0.0725 0.0863 0.022 Uiso 1 1 calc R . .
C22 C -0.4843(4) 0.0470(4) 0.2194(3) 0.0206(8) Uani 1 1 d . . .
H22 H -0.5846 0.0242 0.2348 0.025 Uiso 1 1 calc R . .
C23 C -0.3568(4) 0.1392(4) 0.2845(3) 0.0196(7) Uani 1 1 d . . .
H23 H -0.3715 0.1787 0.3446 0.023 Uiso 1 1 calc R . .
C24 C -0.2064(4) 0.1763(3) 0.2648(2) 0.0142(7) Uani 1 1 d . . .
C25 C -0.0763(4) 0.2853(3) 0.3394(2) 0.0160(7) Uani 1 1 d . . .
H25 H 0.0217 0.3045 0.3132 0.019 Uiso 1 1 calc R . .
C26 C -0.0610(4) 0.2380(4) 0.4350(3) 0.0209(8) Uani 1 1 d . . .
H26A H -0.1526 0.2249 0.4648 0.031 Uiso 1 1 calc R . .
H26B H 0.0303 0.3062 0.4788 0.031 Uiso 1 1 calc R . .
H26C H -0.0509 0.1528 0.4226 0.031 Uiso 1 1 calc R . .
C27 C -0.0970(4) 0.4167(4) 0.3563(3) 0.0222(8) Uani 1 1 d . . .
H27A H -0.1026 0.4473 0.2948 0.033 Uiso 1 1 calc R . .
H27B H -0.0095 0.4859 0.4023 0.033 Uiso 1 1 calc R . .
H27C H -0.1922 0.4010 0.3824 0.033 Uiso 1 1 calc R . .
C50 C 0.3353(8) 0.6380(11) 0.3609(5) 0.137(5) Uani 1 1 d . . .
H50A H 0.2273 0.6015 0.3283 0.164 Uiso 1 1 calc R . .
H50B H 0.3979 0.6280 0.3113 0.164 Uiso 1 1 calc R . .
Cl50 Cl 0.4019(3) 0.8216(3) 0.41123(17) 0.1071(9) Uani 1 1 d . . .
Cl51 Cl 0.34586(17) 0.54944(16) 0.44044(15) 0.0796(6) Uani 1 1 d . . .

loop_
_atom_site_aniso_label
_atom_site_aniso_U_11
_atom_site_aniso_U_22
_atom_site_aniso_U_33
_atom_site_aniso_U_23
_atom_site_aniso_U_13
_atom_site_aniso_U_12
Pt1 0.00926(9) 0.01200(9) 0.00965(10) 0.00121(6) 0.00194(6) 0.00446(7)
Cl1 0.0179(4) 0.0225(4) 0.0144(4) 0.0043(3) 0.0032(3) 0.0124(3)
P1 0.0109(4) 0.0120(4) 0.0109(4) 0.0020(3) 0.0025(3) 0.0047(3)
C1 0.0171(16) 0.0120(15) 0.0088(15) -0.0002(12) 0.0014(13) 0.0052(13)
C2 0.0206(17) 0.0189(17) 0.0109(16) 0.0014(13) 0.0020(13) 0.0099(14)
C3 0.033(2) 0.0207(18) 0.0163(18) 0.0064(15) 0.0057(16) 0.0163(16)
C4 0.037(2) 0.0151(17) 0.0168(18) 0.0064(14) 0.0030(16) 0.0094(16)
C5 0.0230(18) 0.0164(17) 0.0183(18) 0.0050(14) 0.0035(15) 0.0029(15)
C6 0.0194(17) 0.0158(16) 0.0109(16) 0.0019(13) 0.0016(13) 0.0053(14)
C7 0.0159(16) 0.0131(16) 0.0217(19) 0.0048(14) 0.0058(14) 0.0032(13)
C8 0.0174(18) 0.0225(19) 0.033(2) 0.0070(17) 0.0015(16) 0.0038(15)
C9 0.027(2) 0.0236(19) 0.030(2) 0.0040(17) 0.0140(17) 0.0073(17)
C10 0.0136(15) 0.0156(16) 0.0112(16) 0.0032(13) 0.0044(12) 0.0072(13)
C11 0.0163(16) 0.0174(16) 0.0151(17) 0.0036(14) 0.0035(13) 0.0070(14)
C12 0.0194(18) 0.0259(19) 0.0162(18) 0.0011(15) -0.0012(14) 0.0099(15)
C13 0.029(2) 0.031(2) 0.0198(19) 0.0103(16) 0.0014(16) 0.0147(17)
C14 0.029(2) 0.0205(18) 0.023(2) 0.0112(15) 0.0091(16) 0.0139(16)
C15 0.0153(16) 0.0158(16) 0.0148(17) 0.0021(13) 0.0058(13) 0.0071(13)
C16 0.0185(17) 0.0119(16) 0.0219(19) 0.0021(14) 0.0071(15) 0.0038(14)
C17 0.028(2) 0.0165(18) 0.038(2) 0.0033(17) 0.0134(18) 0.0096(16)
C18 0.0201(18) 0.0179(17) 0.024(2) 0.0056(15) 0.0088(15) 0.0050(15)
C19 0.0135(16) 0.0153(16) 0.0154(17) 0.0045(13) 0.0037(13) 0.0070(13)
C20 0.0169(17) 0.0183(17) 0.0146(17) 0.0028(14) 0.0042(13) 0.0080(14)
C21 0.0144(16) 0.0203(17) 0.0194(18) 0.0038(14) 0.0016(14) 0.0063(14)
C22 0.0159(17) 0.0256(19) 0.024(2) 0.0076(16) 0.0064(15) 0.0115(15)
C23 0.0239(19) 0.0229(18) 0.0184(18) 0.0051(15) 0.0097(15) 0.0147(15)
C24 0.0180(16) 0.0147(16) 0.0132(16) 0.0045(13) 0.0037(13) 0.0092(13)
C25 0.0200(17) 0.0173(17) 0.0122(16) 0.0012(13) 0.0032(13) 0.0098(14)
C26 0.0263(19) 0.0255(19) 0.0137(18) 0.0036(15) 0.0057(15) 0.0132(16)
C27 0.028(2) 0.0208(18) 0.0195(19) 0.0000(15) 0.0023(15) 0.0133(16)
C50 0.043(4) 0.215(11) 0.037(4) -0.045(5) 0.006(3) -0.039(5)
Cl50 0.1090(15) 0.190(2) 0.1230(17) 0.1195(18) 0.0882(14) 0.1210(17)
Cl51 0.0426(8) 0.0567(9) 0.1057(14) -0.0372(9) 0.0098(8) 0.0042(7)

loop_
_atom_type_symbol
_atom_type_description
_atom_type_scat_dispersion_real
_atom_type_scat_dispersion_imag
_atom_type_scat_source
C C 0.0033 0.0016 'International Tables Vol C Tables 4.2.6.8 and 6.1.1.4'
H H 0.0000 0.0000 'International Tables Vol C Tables 4.2.6.8 and 6.1.1.4'
P P 0.1023 0.0942 'International Tables Vol C Tables 4.2.6.8 and 6.1.1.4'
Cl Cl 0.1484 0.1585 'International Tables Vol C Tables 4.2.6.8 and 6.1.1.4'
Pt Pt -1.7033 8.3905 'International Tables Vol C Tables 4.2.6.8 and 6.1.1.4'

loop_
_geom_angle_atom_site_label_1
_geom_angle_atom_site_label_2
_geom_angle_atom_site_label_3
_geom_angle
_geom_angle_site_symmetry_1
_geom_angle_site_symmetry_3
_geom_angle_publ_flag
Cl1 Pt1 Cl1 180.00(5) 2 . ?
Cl1 Pt1 P1 92.29(4) 2 2 ?
Cl1 Pt1 P1 87.71(4) . 2 ?
Cl1 Pt1 P1 87.71(4) 2 . ?
Cl1 Pt1 P1 92.29(4) . . ?
P1 Pt1 P1 180.00(4) 2 . ?
C10 P1 C19 100.78(15) . . ?
C10 P1 C1 110.34(15) . . ?
C19 P1 C1 104.84(15) . . ?
C10 P1 Pt1 116.60(11) . . ?
C19 P1 Pt1 117.18(12) . . ?
C1 P1 Pt1 106.49(11) . . ?
C2 C1 C6 119.1(3) . . ?
C2 C1 P1 115.6(2) . . ?
C6 C1 P1 124.7(3) . . ?
C3 C2 C1 122.2(3) . . ?
C2 C3 C4 119.1(3) . . ?
C5 C4 C3 119.5(3) . . ?
C4 C5 C6 122.6(3) . . ?
C5 C6 C1 117.5(3) . . ?
C5 C6 C7 116.8(3) . . ?
C1 C6 C7 125.7(3) . . ?
C6 C7 C9 109.8(3) . . ?
C6 C7 C8 112.7(3) . . ?
C9 C7 C8 108.7(3) . . ?
C11 C10 C15 118.9(3) . . ?
C11 C10 P1 119.2(2) . . ?
C15 C10 P1 121.8(3) . . ?
C12 C11 C10 121.6(3) . . ?
C11 C12 C13 119.5(4) . . ?
C14 C13 C12 119.4(4) . . ?
C13 C14 C15 122.7(3) . . ?
C14 C15 C10 117.9(3) . . ?
C14 C15 C16 118.5(3) . . ?
C10 C15 C16 123.7(3) . . ?
C15 C16 C17 111.7(3) . . ?
C15 C16 C18 111.0(3) . . ?
C17 C16 C18 109.7(3) . . ?
C20 C19 C24 119.6(3) . . ?
C20 C19 P1 116.4(3) . . ?
C24 C19 P1 123.7(3) . . ?
C21 C20 C19 121.1(3) . . ?
C22 C21 C20 119.8(3) . . ?
C21 C22 C23 119.6(3) . . ?
C22 C23 C24 122.2(3) . . ?
C23 C24 C19 117.6(3) . . ?
C23 C24 C25 117.3(3) . . ?
C19 C24 C25 125.1(3) . . ?
C24 C25 C26 111.5(3) . . ?
C24 C25 C27 111.4(3) . . ?
C26 C25 C27 110.6(3) . . ?
Cl51 C50 Cl50 114.3(3) . . ?

loop_
_geom_bond_atom_site_label_1
_geom_bond_atom_site_label_2
_geom_bond_distance
_geom_bond_site_symmetry_2
_geom_bond_publ_flag
Pt1 Cl1 2.3039(10) 2 ?
Pt1 Cl1 2.3039(10) . ?
Pt1 P1 2.3436(11) 2 ?
Pt1 P1 2.3436(11) . ?
P1 C10 1.839(3) . ?
P1 C19 1.846(3) . ?
P1 C1 1.850(3) . ?
C1 C2 1.393(5) . ?
C1 C6 1.411(5) . ?
C2 C3 1.384(5) . ?
C3 C4 1.386(5) . ?
C4 C5 1.380(6) . ?
C5 C6 1.404(5) . ?
C6 C7 1.520(5) . ?
C7 C9 1.524(5) . ?
C7 C8 1.537(5) . ?
C10 C11 1.400(5) . ?
C10 C15 1.415(5) . ?
C11 C12 1.380(5) . ?
C12 C13 1.382(5) . ?
C13 C14 1.381(6) . ?
C14 C15 1.382(5) . ?
C15 C16 1.521(5) . ?
C16 C17 1.530(5) . ?
C16 C18 1.539(5) . ?
C19 C20 1.398(5) . ?
C19 C24 1.409(5) . ?
C20 C21 1.393(5) . ?
C21 C22 1.376(5) . ?
C22 C23 1.385(5) . ?
C23 C24 1.405(5) . ?
C24 C25 1.524(5) . ?
C25 C26 1.532(5) . ?
C25 C27 1.535(5) . ?
C50 Cl51 1.612(11) . ?
C50 Cl50 1.872(11) . ?
